data_7109390
loop_
_publ_author_name
'Tetsushi Yoshidomi'
'Yasutomo Segawa'
'Kenichiro Itami'

_publ_section_title
;
 Pyridine-based dicarbene ligand; synthesis and structure of a
 bis-2-pyridylidene palladium complex
;
_journal_name_full Chem.Commun.
_journal_page_first 5648
_journal_paper_doi 10.1039/c3cc42655f
_journal_volume 49
_journal_year 2013
_chemical_formula_sum 'C52 H49 B2 Cl F8 N4 P2 Pd'
_chemical_formula_weight 1107.36
_chemical_name_systematic
;
?
;
_space_group_IT_number 14
_symmetry_cell_setting monoclinic
_symmetry_space_group_name_Hall '-P 2yn'
_symmetry_space_group_name_H-M 'P 1 21/n 1'
_atom_sites_solution_hydrogens geom
_atom_sites_solution_primary direct
_atom_sites_solution_secondary difmap
_audit_creation_method SHELXL-97
_cell_angle_alpha 90
_cell_angle_beta 92.807(3)
_cell_angle_gamma 90
_cell_formula_units_Z 4
_cell_length_a 11.8013(7)
_cell_length_b 9.4307(6)
_cell_length_c 44.208(3)
_cell_measurement_reflns_used 8826
_cell_measurement_temperature 103.1500
_cell_measurement_theta_max 25.3476
_cell_measurement_theta_min 3.0552
_cell_volume 4914.2(5)
_computing_cell_refinement 'RIGAKU CrystalClear'
_computing_data_collection 'RIGAKU CrystalClear'
_computing_data_reduction 'RIGAKU CrystalClear'
_computing_molecular_graphics ORTEP-III
_computing_structure_refinement 'SHELXL-97 (Sheldrick, 1997)'
_computing_structure_solution SIR-97
_diffrn_ambient_temperature 103(2)
_diffrn_measured_fraction_theta_full 0.996
_diffrn_measured_fraction_theta_max 0.996
_diffrn_measurement_device_type
;
Saturn70 CCD (4x4 bin mode) with MicroMax-007
;
_diffrn_radiation_monochromator graphite
_diffrn_radiation_source 'fine-focus sealed tube'
_diffrn_radiation_type MoK\a
_diffrn_radiation_wavelength 0.71075
_diffrn_reflns_av_R_equivalents 0.0497
_diffrn_reflns_av_sigmaI/netI 0.0292
_diffrn_reflns_limit_h_max 14
_diffrn_reflns_limit_h_min -14
_diffrn_reflns_limit_k_max 11
_diffrn_reflns_limit_k_min -11
_diffrn_reflns_limit_l_max 52
_diffrn_reflns_limit_l_min -52
_diffrn_reflns_number 50454
_diffrn_reflns_theta_full 25.00
_diffrn_reflns_theta_max 25.00
_diffrn_reflns_theta_min 3.06
_exptl_absorpt_coefficient_mu 0.569
_exptl_absorpt_correction_T_max 0.8947
_exptl_absorpt_correction_T_min 0.8947
_exptl_absorpt_correction_type multi-scan
_exptl_absorpt_process_details 'Jacobson, R. (1998) Private communication'
_exptl_crystal_colour Colorless
_exptl_crystal_density_diffrn 1.497
_exptl_crystal_density_method 'not measured'
_exptl_crystal_description Block
_exptl_crystal_F_000 2256
_exptl_crystal_size_max 0.20
_exptl_crystal_size_mid 0.20
_exptl_crystal_size_min 0.20
_refine_diff_density_max 0.884
_refine_diff_density_min -0.523
_refine_diff_density_rms 0.075
_refine_ls_extinction_method none
_refine_ls_goodness_of_fit_ref 1.067
_refine_ls_hydrogen_treatment constr
_refine_ls_matrix_type full
_refine_ls_number_parameters 663
_refine_ls_number_reflns 8608
_refine_ls_number_restraints 126
_refine_ls_restrained_S_all 1.097
_refine_ls_R_factor_all 0.0411
_refine_ls_R_factor_gt 0.0382
_refine_ls_shift/su_max 0.002
_refine_ls_shift/su_mean 0.000
_refine_ls_structure_factor_coef Fsqd
_refine_ls_weighting_details 'calc w=1/[\s^2^(Fo^2^)+(0.0398P)^2^+8.6869P] where P=(Fo^2^+2Fc^2^)/3'
_refine_ls_weighting_scheme calc
_refine_ls_wR_factor_gt 0.0902
_refine_ls_wR_factor_ref 0.0923
_reflns_number_gt 8159
_reflns_number_total 8608
_reflns_threshold_expression >2sigma(I)
_cod_data_source_file c3cc42655f.cif
_cod_data_source_block mono
_cod_original_cell_volume 4914.3(5)
_cod_original_sg_symbol_H-M P21/n
_cod_database_code 7109390

loop_
_symmetry_equiv_pos_as_xyz
'x, y, z'
'-x+1/2, y+1/2, -z+1/2'
'-x, -y, -z'
'x-1/2, -y-1/2, z-1/2'

loop_
_atom_site_label
_atom_site_type_symbol
_atom_site_fract_x
_atom_site_fract_y
_atom_site_fract_z
_atom_site_U_iso_or_equiv
_atom_site_adp_type
_atom_site_occupancy
_atom_site_symmetry_multiplicity
_atom_site_calc_flag
_atom_site_refinement_flags
_atom_site_disorder_assembly
_atom_site_disorder_group
Pd1 Pd 0.072117(16) 0.17846(2) 0.383936(4) 0.01276(8) Uani 1 1 d . . .
Cl1 Cl 0.11561(6) -0.06054(7) 0.374147(16) 0.02018(15) Uani 1 1 d . . .
C1 C 0.0292(2) 0.3788(3) 0.39515(6) 0.0137(5) Uani 1 1 d . . .
N1 N 0.01914(19) 0.4120(2) 0.42496(5) 0.0161(5) Uani 1 1 d . . .
C2 C -0.0282(2) 0.5342(3) 0.43483(7) 0.0210(6) Uani 1 1 d . . .
H1 H -0.0320 0.5516 0.4559 0.025 Uiso 1 1 calc R . .
C3 C -0.0702(2) 0.6318(3) 0.41444(7) 0.0217(6) Uani 1 1 d . . .
H2 H -0.1097 0.7130 0.4211 0.026 Uiso 1 1 calc R . .
C4 C -0.0546(2) 0.6108(3) 0.38396(7) 0.0193(6) Uani 1 1 d . . .
H3 H -0.0793 0.6806 0.3696 0.023 Uiso 1 1 calc R . .
C5 C -0.0027(2) 0.4876(3) 0.37436(6) 0.0148(5) Uani 1 1 d . . .
C6 C 0.0625(3) 0.3133(3) 0.44893(6) 0.0216(6) Uani 1 1 d . . .
H4 H 0.0016 0.2490 0.4544 0.032 Uiso 1 1 calc R . .
H5 H 0.0889 0.3677 0.4668 0.032 Uiso 1 1 calc R . .
H6 H 0.1257 0.2581 0.4414 0.032 Uiso 1 1 calc R . .
C7 C 0.0270(2) 0.4777(3) 0.34216(6) 0.0157(6) Uani 1 1 d . . .
C8 C 0.0726(2) 0.5975(3) 0.32924(6) 0.0194(6) Uani 1 1 d . . .
H7 H 0.0785 0.6829 0.3406 0.023 Uiso 1 1 calc R . .
N2 N 0.1084(2) 0.5945(3) 0.30083(5) 0.0228(5) Uani 1 1 d . . .
C9 C 0.1035(3) 0.4750(4) 0.28454(7) 0.0272(7) Uani 1 1 d . . .
H8 H 0.1328 0.4741 0.2649 0.033 Uiso 1 1 calc R . .
C10 C 0.0571(3) 0.3541(3) 0.29566(7) 0.0265(7) Uani 1 1 d . . .
H9 H 0.0522 0.2703 0.2837 0.032 Uiso 1 1 calc R . .
C11 C 0.0174(2) 0.3559(3) 0.32461(6) 0.0206(6) Uani 1 1 d . . .
H10 H -0.0167 0.2734 0.3325 0.025 Uiso 1 1 calc R . .
C12 C 0.1535(3) 0.7258(4) 0.28729(8) 0.0351(8) Uani 1 1 d . . .
H11 H 0.1563 0.8017 0.3025 0.053 Uiso 1 1 calc R . .
H12 H 0.1039 0.7545 0.2699 0.053 Uiso 1 1 calc R . .
H13 H 0.2301 0.7080 0.2805 0.053 Uiso 1 1 calc R . .
P1 P -0.11513(6) 0.10350(7) 0.390108(15) 0.01429(15) Uani 1 1 d . . .
C13 C -0.1694(2) -0.0232(3) 0.36159(6) 0.0166(6) Uani 1 1 d . . .
C14 C -0.1217(2) -0.0308(3) 0.33329(6) 0.0212(6) Uani 1 1 d . . .
H14 H -0.0587 0.0275 0.3291 0.025 Uiso 1 1 calc R . .
C15 C -0.1662(3) -0.1235(3) 0.31128(7) 0.0269(7) Uani 1 1 d . . .
H15 H -0.1335 -0.1280 0.2921 0.032 Uiso 1 1 calc R . .
C16 C -0.2575(3) -0.2089(3) 0.31715(7) 0.0271(7) Uani 1 1 d . . .
H16 H -0.2869 -0.2731 0.3022 0.033 Uiso 1 1 calc R . .
C17 C -0.3059(3) -0.2004(3) 0.34499(7) 0.0245(7) Uani 1 1 d . . .
H17 H -0.3697 -0.2578 0.3489 0.029 Uiso 1 1 calc R . .
C18 C -0.2622(2) -0.1092(3) 0.36722(7) 0.0208(6) Uani 1 1 d . . .
H18 H -0.2956 -0.1052 0.3863 0.025 Uiso 1 1 calc R . .
C19 C -0.2199(2) 0.2459(3) 0.38816(7) 0.0178(6) Uani 1 1 d . . .
C20 C -0.2711(2) 0.2839(3) 0.36021(7) 0.0219(6) Uani 1 1 d . . .
H19 H -0.2565 0.2301 0.3426 0.026 Uiso 1 1 calc R . .
C21 C -0.3433(3) 0.4000(3) 0.35798(7) 0.0270(7) Uani 1 1 d . . .
H20 H -0.3782 0.4250 0.3389 0.032 Uiso 1 1 calc R . .
C22 C -0.3648(3) 0.4798(3) 0.38346(8) 0.0270(7) Uani 1 1 d . . .
H21 H -0.4149 0.5585 0.3820 0.032 Uiso 1 1 calc R . .
C23 C -0.3123(3) 0.4433(3) 0.41116(8) 0.0262(7) Uani 1 1 d . . .
H22 H -0.3251 0.4991 0.4286 0.031 Uiso 1 1 calc R . .
C24 C -0.2413(2) 0.3261(3) 0.41368(7) 0.0204(6) Uani 1 1 d . . .
H23 H -0.2074 0.3006 0.4328 0.024 Uiso 1 1 calc R . .
C25 C -0.1296(2) 0.0188(3) 0.42679(6) 0.0183(6) Uani 1 1 d . . .
C26 C -0.2354(3) 0.0057(3) 0.43949(7) 0.0230(6) Uani 1 1 d . . .
H24 H -0.3012 0.0449 0.4295 0.028 Uiso 1 1 calc R . .
C27 C -0.2436(3) -0.0646(4) 0.46667(7) 0.0323(8) Uani 1 1 d . . .
H25 H -0.3157 -0.0750 0.4751 0.039 Uiso 1 1 calc R . .
C28 C -0.1491(3) -0.1199(4) 0.48173(7) 0.0342(8) Uani 1 1 d . . .
H26 H -0.1561 -0.1679 0.5004 0.041 Uiso 1 1 calc R . .
C29 C -0.0437(3) -0.1057(3) 0.46974(7) 0.0283(7) Uani 1 1 d . . .
H27 H 0.0218 -0.1433 0.4802 0.034 Uiso 1 1 calc R . .
C30 C -0.0339(3) -0.0364(3) 0.44237(7) 0.0214(6) Uani 1 1 d . . .
H28 H 0.0385 -0.0265 0.4342 0.026 Uiso 1 1 calc R . .
P2 P 0.26222(6) 0.23838(7) 0.379306(15) 0.01391(15) Uani 1 1 d . . .
C31 C 0.3422(2) 0.1924(3) 0.41421(6) 0.0155(6) Uani 1 1 d . . .
C32 C 0.4354(2) 0.2733(3) 0.42459(7) 0.0216(6) Uani 1 1 d . . .
H29 H 0.4581 0.3532 0.4133 0.026 Uiso 1 1 calc R . .
C33 C 0.4950(3) 0.2371(4) 0.45140(7) 0.0266(7) Uani 1 1 d . . .
H30 H 0.5583 0.2923 0.4585 0.032 Uiso 1 1 calc R . .
C34 C 0.4619(3) 0.1210(4) 0.46770(7) 0.0271(7) Uani 1 1 d . . .
H31 H 0.5026 0.0965 0.4860 0.032 Uiso 1 1 calc R . .
C35 C 0.3698(3) 0.0394(3) 0.45761(7) 0.0273(7) Uani 1 1 d . . .
H32 H 0.3475 -0.0404 0.4690 0.033 Uiso 1 1 calc R . .
C36 C 0.3105(2) 0.0747(3) 0.43085(7) 0.0210(6) Uani 1 1 d . . .
H33 H 0.2478 0.0184 0.4238 0.025 Uiso 1 1 calc R . .
C37 C 0.2966(2) 0.4236(3) 0.37234(6) 0.0159(6) Uani 1 1 d . . .
C38 C 0.2761(2) 0.5243(3) 0.39467(6) 0.0182(6) Uani 1 1 d . . .
H34 H 0.2455 0.4950 0.4131 0.022 Uiso 1 1 calc R . .
C39 C 0.3000(2) 0.6660(3) 0.39009(7) 0.0217(6) Uani 1 1 d . . .
H35 H 0.2854 0.7337 0.4053 0.026 Uiso 1 1 calc R . .
C40 C 0.3456(2) 0.7093(3) 0.36316(7) 0.0240(7) Uani 1 1 d . . .
H36 H 0.3618 0.8067 0.3600 0.029 Uiso 1 1 calc R . .
C41 C 0.3672(2) 0.6106(3) 0.34098(7) 0.0222(6) Uani 1 1 d . . .
H37 H 0.3992 0.6401 0.3227 0.027 Uiso 1 1 calc R . .
C42 C 0.3423(2) 0.4685(3) 0.34546(6) 0.0188(6) Uani 1 1 d . . .
H38 H 0.3565 0.4013 0.3301 0.023 Uiso 1 1 calc R . .
C43 C 0.3295(2) 0.1435(3) 0.34906(6) 0.0164(6) Uani 1 1 d . . .
C44 C 0.4459(2) 0.1206(3) 0.35067(6) 0.0204(6) Uani 1 1 d . . .
H39 H 0.4900 0.1477 0.3683 0.025 Uiso 1 1 calc R . .
C45 C 0.4976(3) 0.0582(3) 0.32649(7) 0.0253(7) Uani 1 1 d . . .
H40 H 0.5774 0.0438 0.3275 0.030 Uiso 1 1 calc R . .
C46 C 0.4334(3) 0.0167(3) 0.30084(7) 0.0272(7) Uani 1 1 d . . .
H41 H 0.4688 -0.0273 0.2844 0.033 Uiso 1 1 calc R . .
C47 C 0.3176(3) 0.0396(3) 0.29930(7) 0.0246(7) Uani 1 1 d . . .
H42 H 0.2734 0.0116 0.2818 0.030 Uiso 1 1 calc R . .
C48 C 0.2658(2) 0.1033(3) 0.32325(6) 0.0203(6) Uani 1 1 d . . .
H43 H 0.1862 0.1196 0.3220 0.024 Uiso 1 1 calc R . .
C49 C 0.4978(4) 0.6438(5) 0.46450(10) 0.0555(11) Uani 1 1 d . . .
H44 H 0.4552 0.5602 0.4573 0.083 Uiso 1 1 calc R . .
H45 H 0.4515 0.6989 0.4781 0.083 Uiso 1 1 calc R . .
H46 H 0.5678 0.6135 0.4755 0.083 Uiso 1 1 calc R . .
C50 C 0.5255(3) 0.7298(5) 0.43912(11) 0.0499(11) Uani 1 1 d . . .
N3 N 0.5509(3) 0.7978(5) 0.41852(9) 0.0620(11) Uani 1 1 d . . .
C51 C -0.2326(4) 0.2562(5) 0.27075(9) 0.0493(10) Uani 1 1 d . . .
H47 H -0.1828 0.2965 0.2559 0.074 Uiso 1 1 calc R . .
H48 H -0.1873 0.2007 0.2857 0.074 Uiso 1 1 calc R . .
H49 H -0.2713 0.3330 0.2811 0.074 Uiso 1 1 calc R . .
C52 C -0.3162(3) 0.1651(4) 0.25545(8) 0.0372(8) Uani 1 1 d . . .
N4 N -0.3806(3) 0.0950(4) 0.24296(9) 0.0569(10) Uani 1 1 d . . .
B1 B 0.0394(3) 0.0452(4) 0.23918(9) 0.0293(8) Uani 1 1 d . . .
F1 F -0.0496(2) -0.0071(4) 0.22173(7) 0.0850(10) Uani 1 1 d . . .
F2 F 0.0538(3) 0.1877(2) 0.23269(5) 0.0578(7) Uani 1 1 d . . .
F3 F 0.13757(18) -0.0264(3) 0.23289(5) 0.0467(5) Uani 1 1 d . . .
F4 F 0.02065(19) 0.0317(2) 0.26995(5) 0.0452(5) Uani 1 1 d . . .
B2 B 0.2173(3) 0.6162(4) 0.49367(9) 0.0313(8) Uani 1 1 d . . .
F5 F 0.10625(19) 0.6087(3) 0.50235(6) 0.0627(7) Uani 1 1 d . A .
F6 F 0.2287(7) 0.5602(11) 0.4665(2) 0.0637(18) Uani 0.501(12) 1 d PU A 1
F7 F 0.2506(9) 0.7568(10) 0.4956(2) 0.0763(19) Uani 0.501(12) 1 d PU A 1
F8 F 0.2840(6) 0.5438(10) 0.51493(18) 0.0717(18) Uani 0.501(12) 1 d PU A 1
F9 F 0.2053(7) 0.6230(11) 0.46286(17) 0.0580(17) Uani 0.499(12) 1 d PU A 2
F10 F 0.2694(7) 0.4938(10) 0.5024(3) 0.0868(19) Uani 0.499(12) 1 d PU A 2
F11 F 0.2766(8) 0.7276(12) 0.5050(2) 0.0735(19) Uani 0.499(12) 1 d PU A 2

loop_
_atom_site_aniso_label
_atom_site_aniso_U_11
_atom_site_aniso_U_22
_atom_site_aniso_U_33
_atom_site_aniso_U_23
_atom_site_aniso_U_13
_atom_site_aniso_U_12
Pd1 0.01363(12) 0.01074(12) 0.01379(12) -0.00042(8) -0.00058(8) 0.00077(8)
Cl1 0.0201(3) 0.0133(3) 0.0270(4) -0.0032(3) -0.0005(3) 0.0019(3)
C1 0.0101(12) 0.0160(14) 0.0147(13) -0.0002(11) -0.0002(10) -0.0015(11)
N1 0.0184(12) 0.0151(12) 0.0146(11) -0.0003(9) -0.0004(9) -0.0011(10)
C2 0.0232(15) 0.0199(15) 0.0200(14) -0.0044(12) 0.0028(12) -0.0002(12)
C3 0.0254(15) 0.0147(14) 0.0252(15) -0.0043(12) 0.0038(12) 0.0032(12)
C4 0.0185(14) 0.0150(14) 0.0242(15) 0.0024(12) -0.0017(11) 0.0010(11)
C5 0.0131(13) 0.0145(14) 0.0165(13) 0.0003(11) -0.0026(10) -0.0012(11)
C6 0.0299(16) 0.0214(16) 0.0133(13) 0.0009(11) -0.0013(12) 0.0036(13)
C7 0.0128(13) 0.0185(14) 0.0153(13) 0.0028(11) -0.0035(10) 0.0033(11)
C8 0.0164(14) 0.0223(16) 0.0192(14) 0.0030(12) -0.0024(11) 0.0022(12)
N2 0.0202(12) 0.0278(14) 0.0205(13) 0.0083(11) 0.0005(10) 0.0019(11)
C9 0.0271(16) 0.040(2) 0.0150(14) 0.0029(13) 0.0015(12) 0.0088(14)
C10 0.0334(17) 0.0269(17) 0.0184(15) -0.0041(13) -0.0067(13) 0.0075(14)
C11 0.0235(15) 0.0203(15) 0.0174(14) 0.0010(12) -0.0058(11) 0.0026(12)
C12 0.0338(18) 0.037(2) 0.0352(19) 0.0183(16) 0.0079(15) -0.0036(16)
P1 0.0149(3) 0.0129(4) 0.0149(3) 0.0010(3) -0.0004(3) -0.0003(3)
C13 0.0191(14) 0.0133(14) 0.0171(14) 0.0006(11) -0.0036(11) 0.0023(11)
C14 0.0222(15) 0.0195(15) 0.0217(15) -0.0004(12) 0.0000(12) -0.0057(12)
C15 0.0329(17) 0.0287(17) 0.0192(15) -0.0033(13) 0.0016(13) -0.0051(14)
C16 0.0322(17) 0.0230(16) 0.0253(16) -0.0038(13) -0.0073(13) -0.0053(14)
C17 0.0222(15) 0.0217(16) 0.0292(16) 0.0046(13) -0.0042(12) -0.0048(13)
C18 0.0204(14) 0.0199(15) 0.0219(15) 0.0024(12) 0.0004(12) -0.0004(12)
C19 0.0131(13) 0.0132(14) 0.0269(15) 0.0035(11) -0.0002(11) -0.0025(11)
C20 0.0184(14) 0.0231(16) 0.0242(15) 0.0027(12) 0.0005(12) -0.0008(12)
C21 0.0213(15) 0.0252(17) 0.0340(18) 0.0131(14) -0.0032(13) -0.0004(13)
C22 0.0193(15) 0.0194(16) 0.0428(19) 0.0075(14) 0.0069(13) 0.0048(12)
C23 0.0244(16) 0.0182(16) 0.0368(18) -0.0005(13) 0.0099(13) -0.0004(13)
C24 0.0171(14) 0.0191(15) 0.0253(15) 0.0016(12) 0.0048(12) -0.0006(12)
C25 0.0270(15) 0.0129(14) 0.0148(13) -0.0014(11) -0.0008(11) -0.0007(12)
C26 0.0268(16) 0.0226(16) 0.0197(15) 0.0021(12) 0.0007(12) 0.0000(13)
C27 0.0380(19) 0.037(2) 0.0227(16) 0.0045(14) 0.0085(14) -0.0025(15)
C28 0.052(2) 0.0331(19) 0.0177(15) 0.0075(14) -0.0003(14) 0.0002(16)
C29 0.0406(19) 0.0239(17) 0.0193(15) 0.0004(13) -0.0101(13) 0.0025(14)
C30 0.0253(15) 0.0161(15) 0.0224(15) -0.0009(12) -0.0042(12) -0.0010(12)
P2 0.0138(3) 0.0142(4) 0.0136(3) -0.0003(3) -0.0011(3) 0.0005(3)
C31 0.0156(13) 0.0174(14) 0.0134(13) -0.0007(11) 0.0005(10) 0.0037(11)
C32 0.0200(15) 0.0230(16) 0.0216(15) 0.0059(12) -0.0021(12) -0.0035(12)
C33 0.0239(16) 0.0302(18) 0.0247(16) 0.0022(13) -0.0072(12) -0.0039(14)
C34 0.0286(17) 0.0305(17) 0.0215(15) 0.0077(13) -0.0062(13) 0.0026(14)
C35 0.0316(17) 0.0244(17) 0.0256(16) 0.0107(13) -0.0037(13) -0.0024(14)
C36 0.0222(15) 0.0171(15) 0.0235(15) 0.0021(12) -0.0019(12) -0.0010(12)
C37 0.0120(13) 0.0163(14) 0.0189(14) 0.0009(11) -0.0054(10) 0.0002(11)
C38 0.0154(13) 0.0207(15) 0.0182(14) 0.0003(11) -0.0010(11) 0.0013(11)
C39 0.0199(15) 0.0178(15) 0.0270(16) -0.0040(12) -0.0041(12) 0.0023(12)
C40 0.0221(15) 0.0147(15) 0.0347(17) 0.0043(13) -0.0025(13) -0.0011(12)
C41 0.0178(14) 0.0244(16) 0.0241(15) 0.0090(13) -0.0007(12) -0.0005(12)
C42 0.0182(14) 0.0226(15) 0.0155(13) 0.0026(11) -0.0013(11) 0.0010(12)
C43 0.0182(14) 0.0128(14) 0.0183(14) -0.0001(11) 0.0006(11) 0.0015(11)
C44 0.0194(14) 0.0243(16) 0.0174(14) -0.0026(12) -0.0016(11) 0.0023(12)
C45 0.0212(15) 0.0291(17) 0.0260(16) -0.0044(13) 0.0044(12) 0.0044(13)
C46 0.0291(17) 0.0288(17) 0.0246(16) -0.0045(13) 0.0082(13) 0.0037(14)
C47 0.0282(16) 0.0277(17) 0.0179(14) -0.0022(12) 0.0008(12) -0.0032(13)
C48 0.0179(14) 0.0227(16) 0.0202(14) -0.0001(12) -0.0003(11) 0.0011(12)
C49 0.067(3) 0.049(3) 0.053(3) -0.008(2) 0.015(2) -0.003(2)
C50 0.034(2) 0.056(3) 0.060(3) -0.024(2) 0.0075(19) -0.0058(19)
N3 0.048(2) 0.079(3) 0.061(2) -0.012(2) 0.0112(19) -0.018(2)
C51 0.055(2) 0.052(3) 0.039(2) 0.0001(19) -0.0127(18) -0.008(2)
C52 0.036(2) 0.042(2) 0.0334(19) 0.0108(16) 0.0036(16) -0.0037(17)
N4 0.048(2) 0.061(2) 0.061(2) 0.0035(19) -0.0054(18) -0.0197(19)
B1 0.032(2) 0.026(2) 0.0297(19) -0.0055(16) 0.0012(16) -0.0030(16)
F1 0.0525(16) 0.107(2) 0.093(2) -0.0348(19) -0.0216(15) -0.0187(16)
F2 0.114(2) 0.0315(12) 0.0299(11) 0.0029(9) 0.0209(12) 0.0018(13)
F3 0.0461(12) 0.0567(14) 0.0379(12) 0.0019(10) 0.0096(10) 0.0150(11)
F4 0.0633(14) 0.0355(12) 0.0388(12) 0.0078(9) 0.0245(10) 0.0003(10)
B2 0.0275(19) 0.035(2) 0.031(2) -0.0044(17) -0.0023(16) 0.0006(17)
F5 0.0418(13) 0.094(2) 0.0531(14) 0.0154(14) 0.0151(11) 0.0041(13)
F6 0.058(3) 0.086(4) 0.048(3) -0.035(3) 0.018(2) -0.023(3)
F7 0.081(4) 0.060(3) 0.088(4) -0.008(3) -0.001(3) -0.010(3)
F8 0.065(3) 0.089(4) 0.058(3) 0.002(3) -0.029(3) 0.012(3)
F9 0.056(3) 0.086(4) 0.032(2) -0.012(3) -0.001(2) -0.007(3)
F10 0.084(3) 0.073(4) 0.101(4) 0.004(3) -0.017(3) 0.020(3)
F11 0.071(3) 0.084(4) 0.062(3) -0.025(3) -0.029(3) -0.013(3)

loop_
_atom_type_symbol
_atom_type_description
_atom_type_scat_dispersion_real
_atom_type_scat_dispersion_imag
_atom_type_scat_source
C C 0.0033 0.0016 'International Tables Vol C Tables 4.2.6.8 and 6.1.1.4'
H H 0.0000 0.0000 'International Tables Vol C Tables 4.2.6.8 and 6.1.1.4'
B B 0.0013 0.0007 'International Tables Vol C Tables 4.2.6.8 and 6.1.1.4'
N N 0.0061 0.0033 'International Tables Vol C Tables 4.2.6.8 and 6.1.1.4'
F F 0.0171 0.0103 'International Tables Vol C Tables 4.2.6.8 and 6.1.1.4'
P P 0.1023 0.0942 'International Tables Vol C Tables 4.2.6.8 and 6.1.1.4'
Cl Cl 0.1484 0.1585 'International Tables Vol C Tables 4.2.6.8 and 6.1.1.4'
Pd Pd -0.9988 1.0072 'International Tables Vol C Tables 4.2.6.8 and 6.1.1.4'

loop_
_geom_angle_atom_site_label_1
_geom_angle_atom_site_label_2
_geom_angle_atom_site_label_3
_geom_angle
C1 Pd1 P2 92.80(7)
C1 Pd1 P1 90.24(7)
P2 Pd1 P1 176.10(3)
C1 Pd1 Cl1 175.73(8)
P2 Pd1 Cl1 89.80(2)
P1 Pd1 Cl1 87.02(2)
N1 C1 C5 115.3(2)
N1 C1 Pd1 119.03(19)
C5 C1 Pd1 125.38(19)
C2 N1 C1 124.0(2)
C2 N1 C6 115.8(2)
C1 N1 C6 120.2(2)
N1 C2 C3 120.1(3)
N1 C2 H1 120.0
C3 C2 H1 120.0
C2 C3 C4 119.0(3)
C2 C3 H2 120.5
C4 C3 H2 120.5
C3 C4 C5 120.0(3)
C3 C4 H3 120.0
C5 C4 H3 120.0
C4 C5 C1 121.0(2)
C4 C5 C7 118.3(2)
C1 C5 C7 120.6(2)
N1 C6 H4 109.5
N1 C6 H5 109.5
H4 C6 H5 109.5
N1 C6 H6 109.5
H4 C6 H6 109.5
H5 C6 H6 109.5
C8 C7 C11 117.9(3)
C8 C7 C5 117.3(3)
C11 C7 C5 124.8(3)
N2 C8 C7 120.9(3)
N2 C8 H7 119.6
C7 C8 H7 119.6
C9 N2 C8 120.9(3)
C9 N2 C12 119.5(3)
C8 N2 C12 119.6(3)
N2 C9 C10 121.1(3)
N2 C9 H8 119.4
C10 C9 H8 119.4
C9 C10 C11 118.8(3)
C9 C10 H9 120.6
C11 C10 H9 120.6
C10 C11 C7 120.3(3)
C10 C11 H10 119.8
C7 C11 H10 119.8
N2 C12 H11 109.5
N2 C12 H12 109.5
H11 C12 H12 109.5
N2 C12 H13 109.5
H11 C12 H13 109.5
H12 C12 H13 109.5
C25 P1 C19 105.78(13)
C25 P1 C13 106.37(13)
C19 P1 C13 103.58(13)
C25 P1 Pd1 111.38(10)
C19 P1 Pd1 114.34(9)
C13 P1 Pd1 114.59(9)
C18 C13 C14 119.0(3)
C18 C13 P1 120.5(2)
C14 C13 P1 120.4(2)
C15 C14 C13 120.2(3)
C15 C14 H14 119.9
C13 C14 H14 119.9
C16 C15 C14 120.4(3)
C16 C15 H15 119.8
C14 C15 H15 119.8
C15 C16 C17 119.5(3)
C15 C16 H16 120.2
C17 C16 H16 120.2
C16 C17 C18 120.8(3)
C16 C17 H17 119.6
C18 C17 H17 119.6
C17 C18 C13 120.1(3)
C17 C18 H18 119.9
C13 C18 H18 119.9
C24 C19 C20 119.4(3)
C24 C19 P1 120.8(2)
C20 C19 P1 119.6(2)
C21 C20 C19 120.2(3)
C21 C20 H19 119.9
C19 C20 H19 119.9
C22 C21 C20 120.4(3)
C22 C21 H20 119.8
C20 C21 H20 119.8
C21 C22 C23 119.4(3)
C21 C22 H21 120.3
C23 C22 H21 120.3
C24 C23 C22 120.6(3)
C24 C23 H22 119.7
C22 C23 H22 119.7
C23 C24 C19 120.0(3)
C23 C24 H23 120.0
C19 C24 H23 120.0
C30 C25 C26 119.0(3)
C30 C25 P1 119.6(2)
C26 C25 P1 121.3(2)
C27 C26 C25 119.6(3)
C27 C26 H24 120.2
C25 C26 H24 120.2
C28 C27 C26 120.9(3)
C28 C27 H25 119.5
C26 C27 H25 119.5
C27 C28 C29 120.2(3)
C27 C28 H26 119.9
C29 C28 H26 119.9
C28 C29 C30 119.7(3)
C28 C29 H27 120.1
C30 C29 H27 120.1
C29 C30 C25 120.5(3)
C29 C30 H28 119.7
C25 C30 H28 119.7
C31 P2 C37 105.11(12)
C31 P2 C43 106.17(12)
C37 P2 C43 103.77(13)
C31 P2 Pd1 109.19(9)
C37 P2 Pd1 118.04(9)
C43 P2 Pd1 113.63(9)
C36 C31 C32 119.3(3)
C36 C31 P2 119.7(2)
C32 C31 P2 121.0(2)
C33 C32 C31 120.2(3)
C33 C32 H29 119.9
C31 C32 H29 119.9
C34 C33 C32 119.7(3)
C34 C33 H30 120.1
C32 C33 H30 120.1
C33 C34 C35 120.7(3)
C33 C34 H31 119.7
C35 C34 H31 119.7
C36 C35 C34 119.8(3)
C36 C35 H32 120.1
C34 C35 H32 120.1
C35 C36 C31 120.3(3)
C35 C36 H33 119.8
C31 C36 H33 119.8
C42 C37 C38 118.8(3)
C42 C37 P2 122.2(2)
C38 C37 P2 118.9(2)
C39 C38 C37 120.6(3)
C39 C38 H34 119.7
C37 C38 H34 119.7
C38 C39 C40 119.9(3)
C38 C39 H35 120.0
C40 C39 H35 120.0
C41 C40 C39 120.1(3)
C41 C40 H36 120.0
C39 C40 H36 120.0
C40 C41 C42 120.0(3)
C40 C41 H37 120.0
C42 C41 H37 120.0
C41 C42 C37 120.5(3)
C41 C42 H38 119.7
C37 C42 H38 119.7
C48 C43 C44 119.6(3)
C48 C43 P2 119.9(2)
C44 C43 P2 120.3(2)
C45 C44 C43 119.9(3)
C45 C44 H39 120.1
C43 C44 H39 120.1
C44 C45 C46 120.3(3)
C44 C45 H40 119.8
C46 C45 H40 119.8
C47 C46 C45 119.7(3)
C47 C46 H41 120.2
C45 C46 H41 120.2
C46 C47 C48 120.2(3)
C46 C47 H42 119.9
C48 C47 H42 119.9
C47 C48 C43 120.3(3)
C47 C48 H43 119.8
C43 C48 H43 119.8
C50 C49 H44 109.5
C50 C49 H45 109.5
H44 C49 H45 109.5
C50 C49 H46 109.5
H44 C49 H46 109.5
H45 C49 H46 109.5
N3 C50 C49 178.1(5)
C52 C51 H47 109.5
C52 C51 H48 109.5
H47 C51 H48 109.5
C52 C51 H49 109.5
H47 C51 H49 109.5
H48 C51 H49 109.5
N4 C52 C51 178.6(4)
F1 B1 F3 109.8(3)
F1 B1 F2 109.4(3)
F3 B1 F2 108.6(3)
F1 B1 F4 111.4(3)
F3 B1 F4 109.1(3)
F2 B1 F4 108.5(3)
F6 B2 F11 125.0(6)
F6 B2 F10 81.6(5)
F11 B2 F10 109.8(5)
F6 B2 F9 28.8(4)
F11 B2 F9 111.1(6)
F10 B2 F9 110.3(6)
F6 B2 F8 109.9(6)
F11 B2 F8 82.2(5)
F10 B2 F8 31.5(4)
F9 B2 F8 137.1(5)
F6 B2 F7 113.4(6)
F11 B2 F7 24.2(4)
F10 B2 F7 132.4(6)
F9 B2 F7 91.9(6)
F8 B2 F7 106.3(5)
F6 B2 F5 111.7(5)
F11 B2 F5 114.8(5)
F10 B2 F5 107.5(5)
F9 B2 F5 103.1(4)
F8 B2 F5 107.6(4)
F7 B2 F5 107.5(5)

loop_
_geom_bond_atom_site_label_1
_geom_bond_atom_site_label_2
_geom_bond_distance
Pd1 C1 2.024(3)
Pd1 P2 2.3322(7)
Pd1 P1 2.3487(7)
Pd1 Cl1 2.3564(7)
C1 N1 1.365(3)
C1 C5 1.416(4)
N1 C2 1.362(4)
N1 C6 1.482(3)
C2 C3 1.365(4)
C2 H1 0.9500
C3 C4 1.383(4)
C3 H2 0.9500
C4 C5 1.390(4)
C4 H3 0.9500
C5 C7 1.486(4)
C6 H4 0.9800
C6 H5 0.9800
C6 H6 0.9800
C7 C8 1.386(4)
C7 C11 1.387(4)
C8 N2 1.346(4)
C8 H7 0.9500
N2 C9 1.337(4)
N2 C12 1.485(4)
C9 C10 1.367(5)
C9 H8 0.9500
C10 C11 1.385(4)
C10 H9 0.9500
C11 H10 0.9500
C12 H11 0.9800
C12 H12 0.9800
C12 H13 0.9800
P1 C25 1.823(3)
P1 C19 1.825(3)
P1 C13 1.830(3)
C13 C18 1.395(4)
C13 C14 1.399(4)
C14 C15 1.392(4)
C14 H14 0.9500
C15 C16 1.381(5)
C15 H15 0.9500
C16 C17 1.384(4)
C16 H16 0.9500
C17 C18 1.387(4)
C17 H17 0.9500
C18 H18 0.9500
C19 C24 1.392(4)
C19 C20 1.396(4)
C20 C21 1.388(4)
C20 H19 0.9500
C21 C22 1.388(5)
C21 H20 0.9500
C22 C23 1.388(5)
C22 H21 0.9500
C23 C24 1.388(4)
C23 H22 0.9500
C24 H23 0.9500
C25 C30 1.394(4)
C25 C26 1.400(4)
C26 C27 1.380(4)
C26 H24 0.9500
C27 C28 1.374(5)
C27 H25 0.9500
C28 C29 1.382(5)
C28 H26 0.9500
C29 C30 1.385(4)
C29 H27 0.9500
C30 H28 0.9500
P2 C31 1.821(3)
P2 C37 1.823(3)
P2 C43 1.823(3)
C31 C36 1.393(4)
C31 C32 1.397(4)
C32 C33 1.391(4)
C32 H29 0.9500
C33 C34 1.378(5)
C33 H30 0.9500
C34 C35 1.387(4)
C34 H31 0.9500
C35 C36 1.386(4)
C35 H32 0.9500
C36 H33 0.9500
C37 C42 1.395(4)
C37 C38 1.399(4)
C38 C39 1.383(4)
C38 H34 0.9500
C39 C40 1.391(4)
C39 H35 0.9500
C40 C41 1.385(4)
C40 H36 0.9500
C41 C42 1.388(4)
C41 H37 0.9500
C42 H38 0.9500
C43 C48 1.388(4)
C43 C44 1.389(4)
C44 C45 1.388(4)
C44 H39 0.9500
C45 C46 1.390(4)
C45 H40 0.9500
C46 C47 1.381(4)
C46 H41 0.9500
C47 C48 1.386(4)
C47 H42 0.9500
C48 H43 0.9500
C49 C50 1.435(7)
C49 H44 0.9800
C49 H45 0.9800
C49 H46 0.9800
C50 N3 1.165(6)
C51 C52 1.450(5)
C51 H47 0.9800
C51 H48 0.9800
C51 H49 0.9800
C52 N4 1.131(5)
B1 F1 1.365(4)
B1 F3 1.381(4)
B1 F2 1.386(4)
B1 F4 1.394(4)
B2 F6 1.325(8)
B2 F11 1.345(10)
B2 F10 1.355(8)
B2 F9 1.364(8)
B2 F8 1.377(7)
B2 F7 1.384(10)
B2 F5 1.385(4)

loop_
_geom_torsion_atom_site_label_1
_geom_torsion_atom_site_label_2
_geom_torsion_atom_site_label_3
_geom_torsion_atom_site_label_4
_geom_torsion
P2 Pd1 C1 N1 -98.88(19)
P1 Pd1 C1 N1 78.67(19)
P2 Pd1 C1 C5 87.6(2)
P1 Pd1 C1 C5 -94.9(2)
C5 C1 N1 C2 6.3(4)
Pd1 C1 N1 C2 -167.9(2)
C5 C1 N1 C6 -172.8(2)
Pd1 C1 N1 C6 13.0(3)
C1 N1 C2 C3 0.7(4)
C6 N1 C2 C3 179.8(3)
N1 C2 C3 C4 -5.9(4)
C2 C3 C4 C5 3.8(4)
C3 C4 C5 C1 3.5(4)
C3 C4 C5 C7 -171.6(3)
N1 C1 C5 C4 -8.2(4)
Pd1 C1 C5 C4 165.5(2)
N1 C1 C5 C7 166.7(2)
Pd1 C1 C5 C7 -19.5(4)
C4 C5 C7 C8 41.4(3)
C1 C5 C7 C8 -133.7(3)
C4 C5 C7 C11 -141.7(3)
C1 C5 C7 C11 43.2(4)
C11 C7 C8 N2 -1.4(4)
C5 C7 C8 N2 175.7(2)
C7 C8 N2 C9 -1.5(4)
C7 C8 N2 C12 178.1(3)
C8 N2 C9 C10 3.1(4)
C12 N2 C9 C10 -176.5(3)
N2 C9 C10 C11 -1.6(5)
C9 C10 C11 C7 -1.4(4)
C8 C7 C11 C10 2.9(4)
C5 C7 C11 C10 -174.0(3)
C1 Pd1 P1 C25 -99.53(12)
Cl1 Pd1 P1 C25 77.19(10)
C1 Pd1 P1 C19 20.31(13)
Cl1 Pd1 P1 C19 -162.97(11)
C1 Pd1 P1 C13 139.67(12)
Cl1 Pd1 P1 C13 -43.61(10)
C25 P1 C13 C18 36.4(3)
C19 P1 C13 C18 -74.8(2)
Pd1 P1 C13 C18 159.9(2)
C25 P1 C13 C14 -146.5(2)
C19 P1 C13 C14 102.3(2)
Pd1 P1 C13 C14 -22.9(3)
C18 C13 C14 C15 -0.4(4)
P1 C13 C14 C15 -177.5(2)
C13 C14 C15 C16 -0.1(5)
C14 C15 C16 C17 1.0(5)
C15 C16 C17 C18 -1.3(5)
C16 C17 C18 C13 0.8(4)
C14 C13 C18 C17 0.0(4)
P1 C13 C18 C17 177.2(2)
C25 P1 C19 C24 38.1(3)
C13 P1 C19 C24 149.8(2)
Pd1 P1 C19 C24 -84.8(2)
C25 P1 C19 C20 -148.1(2)
C13 P1 C19 C20 -36.4(3)
Pd1 P1 C19 C20 89.0(2)
C24 C19 C20 C21 -0.4(4)
P1 C19 C20 C21 -174.3(2)
C19 C20 C21 C22 0.3(4)
C20 C21 C22 C23 0.7(5)
C21 C22 C23 C24 -1.7(5)
C22 C23 C24 C19 1.6(4)
C20 C19 C24 C23 -0.5(4)
P1 C19 C24 C23 173.3(2)
C19 P1 C25 C30 -146.1(2)
C13 P1 C25 C30 104.2(2)
Pd1 P1 C25 C30 -21.3(3)
C19 P1 C25 C26 35.1(3)
C13 P1 C25 C26 -74.7(3)
Pd1 P1 C25 C26 159.8(2)
C30 C25 C26 C27 -1.7(4)
P1 C25 C26 C27 177.2(2)
C25 C26 C27 C28 1.1(5)
C26 C27 C28 C29 -0.1(5)
C27 C28 C29 C30 -0.5(5)
C28 C29 C30 C25 -0.1(5)
C26 C25 C30 C29 1.2(4)
P1 C25 C30 C29 -177.7(2)
C1 Pd1 P2 C31 97.55(12)
Cl1 Pd1 P2 C31 -79.06(10)
C1 Pd1 P2 C37 -22.33(13)
Cl1 Pd1 P2 C37 161.07(10)
C1 Pd1 P2 C43 -144.15(12)
Cl1 Pd1 P2 C43 39.24(10)
C37 P2 C31 C36 160.7(2)
C43 P2 C31 C36 -89.7(2)
Pd1 P2 C31 C36 33.1(2)
C37 P2 C31 C32 -19.5(3)
C43 P2 C31 C32 90.1(3)
Pd1 P2 C31 C32 -147.0(2)
C36 C31 C32 C33 -0.6(4)
P2 C31 C32 C33 179.6(2)
C31 C32 C33 C34 0.1(5)
C32 C33 C34 C35 0.1(5)
C33 C34 C35 C36 0.1(5)
C34 C35 C36 C31 -0.6(5)
C32 C31 C36 C35 0.8(4)
P2 C31 C36 C35 -179.3(2)
C31 P2 C37 C42 123.4(2)
C43 P2 C37 C42 12.1(3)
Pd1 P2 C37 C42 -114.6(2)
C31 P2 C37 C38 -56.8(2)
C43 P2 C37 C38 -168.1(2)
Pd1 P2 C37 C38 65.1(2)
C42 C37 C38 C39 0.4(4)
P2 C37 C38 C39 -179.3(2)
C37 C38 C39 C40 -0.4(4)
C38 C39 C40 C41 -0.2(4)
C39 C40 C41 C42 0.7(4)
C40 C41 C42 C37 -0.7(4)
C38 C37 C42 C41 0.1(4)
P2 C37 C42 C41 179.9(2)
C31 P2 C43 C48 151.3(2)
C37 P2 C43 C48 -98.2(2)
Pd1 P2 C43 C48 31.3(3)
C31 P2 C43 C44 -33.6(3)
C37 P2 C43 C44 76.9(3)
Pd1 P2 C43 C44 -153.7(2)
C48 C43 C44 C45 0.1(4)
P2 C43 C44 C45 -174.9(2)
C43 C44 C45 C46 -0.9(5)
C44 C45 C46 C47 0.9(5)
C45 C46 C47 C48 -0.2(5)
C46 C47 C48 C43 -0.5(5)
C44 C43 C48 C47 0.6(4)
P2 C43 C48 C47 175.7(2)
